data_1571583
loop_
_publ_author_name
'Zhang, Linghong'
'You, Mengdi'
'Ban, Xu'
'Zhao, Xiaowei'
'Yin, Yanli'
'Cao, Shanshan'
'Jiang, Zhiyong'

_publ_section_title
;
 Visible light-driven dearomative ring expansion of (aza)arenes to access
 dihydrofuran-based polycyclic compounds.
;
_journal_issue 23
_journal_name_full 'Chemical science'
_journal_page_first 8828
_journal_page_last 8834
_journal_paper_doi 10.1039/d4sc00748d
_journal_volume 15
_journal_year 2024
_chemical_formula_moiety 'C16 H10 Br F3 O'
_chemical_formula_sum 'C16 H10 Br F3 O'
_chemical_formula_weight 355.15
_space_group_crystal_system monoclinic
_space_group_IT_number 14
_space_group_name_Hall '-P 2ybc'
_space_group_name_H-M_alt 'P 1 21/c 1'
_atom_sites_solution_hydrogens geom
_atom_sites_solution_primary direct
_audit_creation_date 2021-07-06
_audit_creation_method
;
Olex2 1.2
(compiled 2018.05.29 svn.r3508 for OlexSys, GUI svn.r5506)
;
_audit_update_record
;
2023-07-28 deposited with the CCDC.	2024-05-07 downloaded from the CCDC.
;
_cell_angle_alpha 90
_cell_angle_beta 116.475(15)
_cell_angle_gamma 90
_cell_formula_units_Z 4
_cell_length_a 16.291(2)
_cell_length_b 6.2878(6)
_cell_length_c 15.4937(18)
_cell_measurement_reflns_used 1307
_cell_measurement_temperature 293(2)
_cell_measurement_theta_max 65.1470
_cell_measurement_theta_min 5.6920
_cell_volume 1420.7(3)
_computing_cell_refinement 'CrysAlisPro 1.171.40.53 (Rigaku OD, 2019)'
_computing_data_collection 'CrysAlisPro 1.171.40.53 (Rigaku OD, 2019)'
_computing_data_reduction 'CrysAlisPro 1.171.40.53 (Rigaku OD, 2019)'
_computing_molecular_graphics 'Olex2 (Dolomanov et al., 2009)'
_computing_publication_material 'Olex2 (Dolomanov et al., 2009)'
_computing_structure_refinement 'ShelXL (Sheldrick, 2015)'
_computing_structure_solution 'ShelXS (Sheldrick, 2008)'
_diffrn_ambient_temperature 293(2)
_diffrn_detector 'CCD plate'
_diffrn_detector_area_resol_mean 16.2312
_diffrn_detector_type Eos
_diffrn_measured_fraction_theta_full 0.999
_diffrn_measured_fraction_theta_max 0.999
_diffrn_measurement_details
;
List of Runs (angles in degrees, time in seconds):

  # Type    Start    End  Width  t~exp~   \w     \q     \k     \f   Frames
#--------------------------------------------------------------------------
  1  \w   -108.00 -32.00   1.00    1.00    --  -33.50 178.00-180.00   76
  2  \w   -102.00 -37.00   1.00    1.00    --  -33.50 -57.00-120.00   65
  3  \w    -87.00 -32.00   1.00    1.00    --  -33.50 178.00 -90.00   55
  4  \w    -96.00 -65.00   1.00    1.00    --  -33.50 -57.00   0.00   31
  5  \w     63.00 107.00   1.00    1.00    --   36.54 178.00  30.00   44
  6  \w     57.00 111.00   1.00    1.00    --   36.54 178.00-180.00   54
  7  \w     20.00  64.00   1.00    1.00    --   36.54 -77.00   0.00   44
  8  \w    -21.00   8.00   1.00    1.00    --   36.54 -77.00   0.00   29
  9  \w     77.00 106.00   1.00    1.00    --   36.54  37.00-120.00   29
 10  \w     60.00  97.00   1.00    1.00    --   36.54 178.00 -60.00   37
 11  \w     15.00  49.00   1.00    1.00    --   36.54  37.00-120.00   34
 12  \w    -10.00  35.00   1.00    1.00    --   36.54 -57.00   0.00   45
 13  \w     38.00  81.00   1.00    6.50    --  108.00 -94.00 150.00   43
 14  \w     80.00 134.00   1.00    6.50    --  108.00 -30.00 120.00   54
 15  \w    152.00 177.00   1.00    6.50    --  108.00  77.00 -30.00   25
 16  \w     83.00 144.00   1.00    6.50    --  108.00  77.00 -30.00   61
 17  \w     43.00  70.00   1.00    6.50    --  108.00 -30.00 120.00   27
 18  \w     58.00  85.00   1.00    6.50    --  108.00 -94.00-150.00   27
 19  \w     68.00 120.00   1.00    6.50    --  108.00 178.00 150.00   52
 20  \w     95.00 169.00   1.00    6.50    --  108.00  61.00 -90.00   74
 21  \w     65.00  98.00   1.00    6.50    --  108.00 -94.00  30.00   33
 22  \w     41.00 126.00   1.00    6.50    --  108.00 -61.00-150.00   85
;
_diffrn_measurement_device 'four-circle diffractometer'
_diffrn_measurement_device_type 'Xcalibur, Eos, Gemini'
_diffrn_measurement_method '\w scans'
_diffrn_orient_matrix_type 'CrysAlisPro convention (1999,Acta A55,543-557)'
_diffrn_orient_matrix_UB_11 -0.0979129000
_diffrn_orient_matrix_UB_12 -0.0505658000
_diffrn_orient_matrix_UB_13 -0.0149782000
_diffrn_orient_matrix_UB_21 -0.0066630000
_diffrn_orient_matrix_UB_22 -0.1797837000
_diffrn_orient_matrix_UB_23 -0.0705990000
_diffrn_orient_matrix_UB_31 0.0390649000
_diffrn_orient_matrix_UB_32 -0.1584690000
_diffrn_orient_matrix_UB_33 0.0845420000
_diffrn_radiation_monochromator graphite
_diffrn_radiation_probe x-ray
_diffrn_radiation_type CuK\a
_diffrn_radiation_wavelength 1.54184
_diffrn_reflns_av_R_equivalents 0.0355
_diffrn_reflns_av_unetI/netI 0.0445
_diffrn_reflns_Laue_measured_fraction_full 0.999
_diffrn_reflns_Laue_measured_fraction_max 0.999
_diffrn_reflns_limit_h_max 19
_diffrn_reflns_limit_h_min -15
_diffrn_reflns_limit_k_max 5
_diffrn_reflns_limit_k_min -7
_diffrn_reflns_limit_l_max 18
_diffrn_reflns_limit_l_min -17
_diffrn_reflns_number 5416
_diffrn_reflns_point_group_measured_fraction_full 0.999
_diffrn_reflns_point_group_measured_fraction_max 0.999
_diffrn_reflns_theta_full 67.062
_diffrn_reflns_theta_max 67.062
_diffrn_reflns_theta_min 5.714
_diffrn_source 'fine-focus sealed X-ray tube'
_diffrn_source_type 'Enhance (Cu) X-ray Source'
_exptl_absorpt_coefficient_mu 4.235
_exptl_absorpt_correction_T_max 0.756
_exptl_absorpt_correction_T_min 0.444
_exptl_absorpt_correction_type gaussian
_exptl_absorpt_process_details
;
CrysAlisPro 1.171.40.53 (Rigaku Oxford Diffraction, 2019)
Numerical absorption correction based on gaussian integration over
			a multifaceted crystal model
Empirical absorption correction using spherical harmonics,
 implemented in SCALE3 ABSPACK scaling algorithm.
;
_exptl_crystal_colour colourless
_exptl_crystal_colour_primary colourless
_exptl_crystal_density_diffrn 1.660
_exptl_crystal_description block
_exptl_crystal_F_000 704
_exptl_crystal_size_max 0.339
_exptl_crystal_size_mid 0.137
_exptl_crystal_size_min 0.078
_refine_diff_density_max 1.104
_refine_diff_density_min -0.343
_refine_diff_density_rms 0.073
_refine_ls_extinction_method none
_refine_ls_goodness_of_fit_ref 0.968
_refine_ls_hydrogen_treatment constr
_refine_ls_matrix_type full
_refine_ls_number_parameters 200
_refine_ls_number_reflns 2534
_refine_ls_number_restraints 1
_refine_ls_restrained_S_all 0.969
_refine_ls_R_factor_all 0.0775
_refine_ls_R_factor_gt 0.0560
_refine_ls_shift/su_max 0.003
_refine_ls_shift/su_mean 0.000
_refine_ls_structure_factor_coef Fsqd
_refine_ls_weighting_details 'w=1/[\s^2^(Fo^2^)+(0.0994P)^2^+0.2603P] where P=(Fo^2^+2Fc^2^)/3'
_refine_ls_weighting_scheme calc
_refine_ls_wR_factor_gt 0.1486
_refine_ls_wR_factor_ref 0.1743
_reflns_Friedel_coverage 0.000
_reflns_number_gt 1784
_reflns_number_total 2534
_reflns_threshold_expression 'I > 2\s(I)'
_cod_data_source_file d4sc00748d2.cif
_cod_data_source_block 202107195
_cod_depositor_comments 'Adding full bibliography for 1571583--1571585.cif.'
_cod_database_code 1571583
_shelx_shelxl_version_number 2014/7
_chemical_oxdiff_formula C16H10O1F3Br1
_chemical_oxdiff_usercomment r
_shelx_space_group_comment
;
The symmetry employed for this shelxl refinement is uniquely defined
by the following loop, which should always be used as a source of
symmetry information in preference to the above space-group names.
They are only intended as comments.
;
_reflns_odcompleteness_completeness 99.86
_reflns_odcompleteness_iscentric 1
_reflns_odcompleteness_theta 66.97
_olex2_refinement_description
;
1. Fixed Uiso
 At 1.2 times of:
  All C(H) groups
2. Restrained distances
 Br1A-C3A
 1.9 with sigma of 0.02
3. Uiso/Uaniso restraints and constraints
Uanis(C4) = Uanis(C4A)
Uanis(C5) = Uanis(C5A)
Uanis(C2) = Uanis(C2A)
Uanis(C1) = Uanis(C1A)
Uanis(C3) = Uanis(C3A)
Uanis(C6) = Uanis(C6A)
Uanis(Br1) = Uanis(Br1A)
4. Others
 Sof(Br1A)=Sof(C3A)=Sof(C4A)=Sof(H4A)=Sof(C5A)=Sof(H5A)=Sof(C6A)=Sof(C1A)=
 Sof(H1A)=Sof(C2A)=Sof(H2A)=1-FVAR(1)
 Sof(Br1)=Sof(C1)=Sof(H1)=Sof(C2)=Sof(H2)=Sof(C3)=Sof(C4)=Sof(H4)=Sof(C5)=
 Sof(H5)=Sof(C6)=FVAR(1)
5.a Aromatic/amide H refined with riding coordinates:
 C1(H1), C2(H2), C4A(H4A), C5A(H5A), C1A(H1A), C2A(H2A), C4(H4), C5(H5),
 C8(H8), C11(H11), C12(H12), C13(H13), C14(H14), C15(H15)
5.b Fitted hexagon refined as free rotating group:
 C3A(C4A,C5A,C6A,C1A,C2A)
;
_olex2_submission_special_instructions 'No special instructions were received'
_oxdiff_exptl_absorpt_empirical_details
;
Empirical correction (ABSPACK) includes:
- Absorption correction using spherical harmonics
- Frame scaling
;
_oxdiff_exptl_absorpt_empirical_full_max 1.263
_oxdiff_exptl_absorpt_empirical_full_min 0.873

loop_
_space_group_symop_operation_xyz
'x, y, z'
'-x, y+1/2, -z+1/2'
'-x, -y, -z'
'x, -y-1/2, z-1/2'

loop_
_atom_site_label
_atom_site_type_symbol
_atom_site_fract_x
_atom_site_fract_y
_atom_site_fract_z
_atom_site_U_iso_or_equiv
_atom_site_adp_type
_atom_site_occupancy
_atom_site_site_symmetry_order
_atom_site_calc_flag
_atom_site_refinement_flags_posn
_atom_site_refinement_flags_adp
_atom_site_refinement_flags_occupancy
_atom_site_disorder_assembly
_atom_site_disorder_group
Br1 Br 0.9673(3) 1.1366(6) 1.1719(3) 0.0973(7) Uani 0.755(15) 1 d . . P A 1
Br1A Br 0.9772(8) 1.123(2) 1.1574(8) 0.0973(7) Uani 0.245(15) 1 d D . P A 2
F1 F 0.5949(2) 0.1950(6) 0.7937(2) 0.0887(9) Uani 1 1 d . . . . .
F2 F 0.49315(19) 0.3334(5) 0.6639(2) 0.0832(9) Uani 1 1 d . . . . .
F3 F 0.5587(2) 0.0454(5) 0.6583(2) 0.0795(8) Uani 1 1 d . . . . .
O1 O 0.7973(2) 0.3621(5) 0.8211(2) 0.0635(8) Uani 1 1 d . . . . .
C1 C 0.7690(6) 0.872(2) 0.9247(11) 0.070(2) Uani 0.755(15) 1 d . . P A 1
H1 H 0.7111 0.9151 0.8792 0.084 Uiso 0.755(15) 1 calc R . P A 1
C2 C 0.8178(7) 1.002(2) 1.0016(11) 0.071(2) Uani 0.755(15) 1 d . . P A 1
H2 H 0.7931 1.1314 1.0080 0.085 Uiso 0.755(15) 1 calc R . P A 1
C3 C 0.9030(7) 0.9418(15) 1.0689(6) 0.068(2) Uani 0.755(15) 1 d . . P A 1
C3A C 0.900(2) 0.970(5) 1.051(2) 0.068(2) Uani 0.245(15) 1 d D . P A 2
C4A C 0.9483(13) 0.817(4) 1.0274(16) 0.084(3) Uani 0.245(15) 1 d G . P A 2
H4A H 1.0118 0.8092 1.0621 0.100 Uiso 0.245(15) 1 calc R . P A 2
C5A C 0.9017(17) 0.677(4) 0.9519(16) 0.071(2) Uani 0.245(15) 1 d G . P A 2
H5A H 0.9340 0.5750 0.9360 0.086 Uiso 0.245(15) 1 calc R . P A 2
C6A C 0.8069(17) 0.689(5) 0.900(2) 0.0564(18) Uani 0.245(15) 1 d G . P A 2
C1A C 0.7586(13) 0.842(8) 0.924(3) 0.070(2) Uani 0.245(15) 1 d G . P A 2
H1A H 0.6951 0.8501 0.8891 0.084 Uiso 0.245(15) 1 calc R . P A 2
C2A C 0.8052(19) 0.982(7) 0.999(3) 0.071(2) Uani 0.245(15) 1 d G . P A 2
H2A H 0.7728 1.0843 1.0152 0.085 Uiso 0.245(15) 1 calc R . P A 2
C4 C 0.9392(5) 0.7502(16) 1.0608(6) 0.084(3) Uani 0.755(15) 1 d . . P A 1
H4 H 0.9967 0.7086 1.1075 0.100 Uiso 0.755(15) 1 calc R . P A 1
C5 C 0.8900(5) 0.6189(13) 0.9830(6) 0.071(2) Uani 0.755(15) 1 d . . P A 1
H5 H 0.9149 0.4895 0.9776 0.086 Uiso 0.755(15) 1 calc R . P A 1
C6 C 0.8037(6) 0.6779(17) 0.9129(7) 0.0564(18) Uani 0.755(15) 1 d . . P A 1
C7 C 0.7519(3) 0.5442(7) 0.8274(3) 0.0574(9) Uani 1 1 d . . . . .
C8 C 0.6674(3) 0.5581(7) 0.7550(3) 0.0602(10) Uani 1 1 d . . . . .
H8 H 0.6269 0.6700 0.7456 0.072 Uiso 1 1 calc R . . . .
C9 C 0.6475(3) 0.3663(7) 0.6914(3) 0.0549(9) Uani 1 1 d . . . . .
C10 C 0.7405(3) 0.2575(7) 0.7363(3) 0.0553(9) Uani 1 1 d . . . . .
C11 C 0.7722(3) 0.0940(8) 0.7057(3) 0.0673(11) Uani 1 1 d . . . . .
H11 H 0.8300 0.0427 0.7474 0.081 Uiso 1 1 calc R . . . .
C12 C 0.7257(4) -0.0101(10) 0.6143(4) 0.0778(13) Uani 1 1 d . . . . .
H12 H 0.7436 -0.1488 0.6105 0.093 Uiso 1 1 calc R . . . .
C13 C 0.6584(4) 0.0726(10) 0.5332(4) 0.0804(14) Uani 1 1 d . . . . .
H13 H 0.6338 -0.0164 0.4797 0.096 Uiso 1 1 calc R . . . .
C14 C 0.6210(4) 0.2833(10) 0.5207(3) 0.0769(13) Uani 1 1 d . . . . .
H14 H 0.5946 0.3337 0.4577 0.092 Uiso 1 1 calc R . . . .
C15 C 0.6185(3) 0.4171(8) 0.5861(3) 0.0673(11) Uani 1 1 d . . . . .
H15 H 0.5971 0.5539 0.5653 0.081 Uiso 1 1 calc R . . . .
C16 C 0.5741(3) 0.2341(7) 0.7020(3) 0.0606(10) Uani 1 1 d . . . . .

loop_
_atom_site_aniso_label
_atom_site_aniso_U_11
_atom_site_aniso_U_22
_atom_site_aniso_U_33
_atom_site_aniso_U_23
_atom_site_aniso_U_13
_atom_site_aniso_U_12
Br1 0.0956(10) 0.0924(7) 0.0799(11) -0.0326(7) 0.0176(6) 0.0221(6)
Br1A 0.0956(10) 0.0924(7) 0.0799(11) -0.0326(7) 0.0176(6) 0.0221(6)
F1 0.095(2) 0.107(2) 0.0757(18) 0.0214(17) 0.0494(16) -0.0018(18)
F2 0.0570(14) 0.084(2) 0.110(2) 0.0153(16) 0.0391(15) 0.0122(14)
F3 0.0776(17) 0.0652(16) 0.104(2) -0.0033(15) 0.0478(15) -0.0081(14)
O1 0.0578(15) 0.0641(18) 0.0586(15) -0.0027(13) 0.0168(12) 0.0128(13)
C1 0.055(3) 0.053(5) 0.081(3) -0.003(3) 0.011(3) 0.005(3)
C2 0.068(4) 0.056(4) 0.081(3) -0.002(3) 0.027(3) 0.012(3)
C3 0.073(3) 0.063(4) 0.059(4) 0.002(3) 0.021(3) 0.014(3)
C3A 0.073(3) 0.063(4) 0.059(4) 0.002(3) 0.021(3) 0.014(3)
C4A 0.077(4) 0.089(6) 0.055(4) -0.002(4) 0.003(3) 0.032(4)
C5A 0.076(4) 0.069(4) 0.061(4) -0.003(3) 0.024(3) 0.028(3)
C6A 0.062(2) 0.058(3) 0.051(3) 0.009(3) 0.027(2) 0.010(2)
C1A 0.055(3) 0.053(5) 0.081(3) -0.003(3) 0.011(3) 0.005(3)
C2A 0.068(4) 0.056(4) 0.081(3) -0.002(3) 0.027(3) 0.012(3)
C4 0.077(4) 0.089(6) 0.055(4) -0.002(4) 0.003(3) 0.032(4)
C5 0.076(4) 0.069(4) 0.061(4) -0.003(3) 0.024(3) 0.028(3)
C6 0.062(2) 0.058(3) 0.051(3) 0.009(3) 0.027(2) 0.010(2)
C7 0.059(2) 0.053(2) 0.061(2) 0.0084(18) 0.0270(18) 0.0117(18)
C8 0.057(2) 0.059(2) 0.062(2) 0.0069(19) 0.0237(18) 0.0120(19)
C9 0.057(2) 0.056(2) 0.0491(19) 0.0072(17) 0.0217(16) 0.0030(18)
C10 0.056(2) 0.059(2) 0.052(2) 0.0043(17) 0.0242(16) 0.0042(18)
C11 0.058(2) 0.070(3) 0.069(3) -0.001(2) 0.025(2) 0.011(2)
C12 0.075(3) 0.079(3) 0.083(3) -0.019(3) 0.039(3) 0.000(3)
C13 0.075(3) 0.103(4) 0.067(3) -0.014(3) 0.035(2) -0.003(3)
C14 0.080(3) 0.098(4) 0.051(2) 0.006(2) 0.027(2) -0.004(3)
C15 0.063(2) 0.074(3) 0.061(2) 0.017(2) 0.0234(19) 0.002(2)
C16 0.059(2) 0.061(2) 0.065(2) 0.0105(19) 0.0307(19) 0.0063(19)

loop_
_atom_type_symbol
_atom_type_description
_atom_type_scat_dispersion_real
_atom_type_scat_dispersion_imag
_atom_type_scat_source
C C 0.0181 0.0091 'International Tables Vol C Tables 4.2.6.8 and 6.1.1.4'
H H 0.0000 0.0000 'International Tables Vol C Tables 4.2.6.8 and 6.1.1.4'
Br Br -0.6763 1.2805 'International Tables Vol C Tables 4.2.6.8 and 6.1.1.4'
F F 0.0727 0.0534 'International Tables Vol C Tables 4.2.6.8 and 6.1.1.4'
O O 0.0492 0.0322 'International Tables Vol C Tables 4.2.6.8 and 6.1.1.4'

loop_
_exptl_crystal_face_index_h
_exptl_crystal_face_index_k
_exptl_crystal_face_index_l
_exptl_crystal_face_perp_dist
0 -3 -5 0.0720
0 -3 5 0.1390
0 -1 9 0.1307
0 2 -7 0.1331
-10 1 2 0.0433
10 -1 -2 0.0338
3 3 5 0.0372
-9 -1 -2 0.0566
1 0 -9 0.1234

loop_
_geom_angle_atom_site_label_1
_geom_angle_atom_site_label_2
_geom_angle_atom_site_label_3
_geom_angle
_geom_angle_site_symmetry_1
_geom_angle_site_symmetry_3
_geom_angle_publ_flag
C10 O1 C7 107.8(3) . . ?
C2 C1 H1 119.1 . . ?
C2 C1 C6 121.7(6) . . ?
C6 C1 H1 119.1 . . ?
C1 C2 H2 120.1 . . ?
C3 C2 C1 119.7(6) . . ?
C3 C2 H2 120.1 . . ?
C2 C3 Br1 116.8(7) . . ?
C2 C3 C4 120.5(6) . . ?
C4 C3 Br1 122.8(7) . . ?
C4A C3A Br1A 111.0(16) . . ?
C4A C3A C2A 120.0 . . ?
C2A C3A Br1A 129.0(16) . . ?
C3A C4A H4A 120.0 . . ?
C3A C4A C5A 120.0 . . ?
C5A C4A H4A 120.0 . . ?
C4A C5A H5A 120.0 . . ?
C4A C5A C6A 120.0 . . ?
C6A C5A H5A 120.0 . . ?
C5A C6A C7 125(2) . . ?
C1A C6A C5A 120.0 . . ?
C1A C6A C7 115(2) . . ?
C6A C1A H1A 120.0 . . ?
C6A C1A C2A 120.0 . . ?
C2A C1A H1A 120.0 . . ?
C3A C2A H2A 120.0 . . ?
C1A C2A C3A 120.0 . . ?
C1A C2A H2A 120.0 . . ?
C3 C4 H4 120.1 . . ?
C3 C4 C5 119.8(6) . . ?
C5 C4 H4 120.1 . . ?
C4 C5 H5 119.6 . . ?
C4 C5 C6 120.9(6) . . ?
C6 C5 H5 119.6 . . ?
C1 C6 C7 121.0(7) . . ?
C5 C6 C1 117.4(6) . . ?
C5 C6 C7 121.6(8) . . ?
O1 C7 C6A 114.8(13) . . ?
O1 C7 C6 115.1(5) . . ?
C8 C7 O1 112.1(4) . . ?
C8 C7 C6A 132.5(13) . . ?
C8 C7 C6 132.8(5) . . ?
C7 C8 H8 125.1 . . ?
C7 C8 C9 109.8(4) . . ?
C9 C8 H8 125.1 . . ?
C8 C9 C10 100.5(3) . . ?
C8 C9 C15 114.3(4) . . ?
C8 C9 C16 108.5(4) . . ?
C10 C9 C16 112.0(3) . . ?
C15 C9 C10 110.9(4) . . ?
C15 C9 C16 110.4(4) . . ?
O1 C10 C9 109.2(3) . . ?
C11 C10 O1 120.2(4) . . ?
C11 C10 C9 130.6(4) . . ?
C10 C11 H11 117.0 . . ?
C10 C11 C12 126.0(4) . . ?
C12 C11 H11 117.0 . . ?
C11 C12 H12 116.7 . . ?
C13 C12 C11 126.6(5) . . ?
C13 C12 H12 116.7 . . ?
C12 C13 H13 116.5 . . ?
C12 C13 C14 126.9(5) . . ?
C14 C13 H13 116.5 . . ?
C13 C14 H14 115.2 . . ?
C15 C14 C13 129.5(5) . . ?
C15 C14 H14 115.2 . . ?
C9 C15 H15 117.1 . . ?
C14 C15 C9 125.8(5) . . ?
C14 C15 H15 117.1 . . ?
F1 C16 F2 106.9(4) . . ?
F1 C16 F3 106.2(4) . . ?
F1 C16 C9 112.2(4) . . ?
F2 C16 C9 111.4(4) . . ?
F3 C16 F2 105.5(4) . . ?
F3 C16 C9 114.1(4) . . ?

loop_
_geom_bond_atom_site_label_1
_geom_bond_atom_site_label_2
_geom_bond_distance
_geom_bond_site_symmetry_2
_geom_bond_publ_flag
Br1 C3 1.911(8) . ?
Br1A C3A 1.838(18) . ?
F1 C16 1.327(5) . ?
F2 C16 1.335(5) . ?
F3 C16 1.333(6) . ?
O1 C7 1.390(5) . ?
O1 C10 1.389(5) . ?
C1 H1 0.9300 . ?
C1 C2 1.369(9) . ?
C1 C6 1.393(9) . ?
C2 H2 0.9300 . ?
C2 C3 1.367(10) . ?
C3 C4 1.371(10) . ?
C3A C4A 1.3900 . ?
C3A C2A 1.3900 . ?
C4A H4A 0.9300 . ?
C4A C5A 1.3900 . ?
C5A H5A 0.9300 . ?
C5A C6A 1.3900 . ?
C6A C1A 1.3900 . ?
C6A C7 1.415(17) . ?
C1A H1A 0.9300 . ?
C1A C2A 1.3900 . ?
C2A H2A 0.9300 . ?
C4 H4 0.9300 . ?
C4 C5 1.384(10) . ?
C5 H5 0.9300 . ?
C5 C6 1.390(10) . ?
C6 C7 1.475(9) . ?
C7 C8 1.336(6) . ?
C8 H8 0.9300 . ?
C8 C9 1.499(6) . ?
C9 C10 1.519(6) . ?
C9 C15 1.516(6) . ?
C9 C16 1.526(6) . ?
C10 C11 1.330(6) . ?
C11 H11 0.9300 . ?
C11 C12 1.431(7) . ?
C12 H12 0.9300 . ?
C12 C13 1.350(8) . ?
C13 H13 0.9300 . ?
C13 C14 1.435(8) . ?
C14 H14 0.9300 . ?
C14 C15 1.331(7) . ?
C15 H15 0.9300 . ?

loop_
_geom_torsion_atom_site_label_1
_geom_torsion_atom_site_label_2
_geom_torsion_atom_site_label_3
_geom_torsion_atom_site_label_4
_geom_torsion
_geom_torsion_site_symmetry_1
_geom_torsion_site_symmetry_2
_geom_torsion_site_symmetry_3
_geom_torsion_site_symmetry_4
_geom_torsion_publ_flag
Br1 C3 C4 C5 -178.3(7) . . . . ?
Br1A C3A C4A C5A 177(2) . . . . ?
Br1A C3A C2A C1A -176(3) . . . . ?
O1 C7 C8 C9 1.8(5) . . . . ?
O1 C10 C11 C12 -171.5(5) . . . . ?
C1 C2 C3 Br1 178.5(9) . . . . ?
C1 C2 C3 C4 -1.2(13) . . . . ?
C1 C6 C7 O1 175.5(7) . . . . ?
C1 C6 C7 C8 -7.5(12) . . . . ?
C2 C1 C6 C5 0.7(11) . . . . ?
C2 C1 C6 C7 -177.3(10) . . . . ?
C2 C3 C4 C5 1.3(15) . . . . ?
C3 C4 C5 C6 -0.4(15) . . . . ?
C3A C4A C5A C6A 0.0 . . . . ?
C4A C3A C2A C1A 0.0 . . . . ?
C4A C5A C6A C1A 0.0 . . . . ?
C4A C5A C6A C7 -174(3) . . . . ?
C5A C6A C1A C2A 0.0 . . . . ?
C5A C6A C7 O1 11(4) . . . . ?
C5A C6A C7 C8 -159.7(19) . . . . ?
C6A C1A C2A C3A 0.0 . . . . ?
C6A C7 C8 C9 172(2) . . . . ?
C1A C6A C7 O1 -164.1(17) . . . . ?
C1A C6A C7 C8 26(3) . . . . ?
C2A C3A C4A C5A 0.0 . . . . ?
C4 C5 C6 C1 -0.5(12) . . . . ?
C4 C5 C6 C7 177.4(7) . . . . ?
C5 C6 C7 O1 -2.4(12) . . . . ?
C5 C6 C7 C8 174.7(8) . . . . ?
C6 C1 C2 C3 0.2(12) . . . . ?
C6 C7 C8 C9 -175.3(7) . . . . ?
C7 O1 C10 C9 -7.4(5) . . . . ?
C7 O1 C10 C11 170.5(4) . . . . ?
C7 C6A C1A C2A 175(3) . . . . ?
C7 C8 C9 C10 -5.8(5) . . . . ?
C7 C8 C9 C15 -124.6(4) . . . . ?
C7 C8 C9 C16 111.8(4) . . . . ?
C8 C9 C10 O1 8.0(4) . . . . ?
C8 C9 C10 C11 -169.7(5) . . . . ?
C8 C9 C15 C14 160.7(5) . . . . ?
C8 C9 C16 F1 -51.1(5) . . . . ?
C8 C9 C16 F2 68.8(4) . . . . ?
C8 C9 C16 F3 -171.9(3) . . . . ?
C9 C10 C11 C12 5.9(9) . . . . ?
C10 O1 C7 C6A -168.7(19) . . . . ?
C10 O1 C7 C6 -178.7(6) . . . . ?
C10 O1 C7 C8 3.6(5) . . . . ?
C10 C9 C15 C14 48.0(6) . . . . ?
C10 C9 C16 F1 58.9(5) . . . . ?
C10 C9 C16 F2 178.8(4) . . . . ?
C10 C9 C16 F3 -61.9(5) . . . . ?
C10 C11 C12 C13 22.8(9) . . . . ?
C11 C12 C13 C14 1.5(10) . . . . ?
C12 C13 C14 C15 -24.7(10) . . . . ?
C13 C14 C15 C9 -6.8(9) . . . . ?
C15 C9 C10 O1 129.2(4) . . . . ?
C15 C9 C10 C11 -48.5(7) . . . . ?
C15 C9 C16 F1 -176.9(4) . . . . ?
C15 C9 C16 F2 -57.1(5) . . . . ?
C15 C9 C16 F3 62.2(5) . . . . ?
C16 C9 C10 O1 -107.0(4) . . . . ?
C16 C9 C10 C11 75.3(6) . . . . ?
C16 C9 C15 C14 -76.7(6) . . . . ?

loop_
_exptl_oxdiff_crystal_face_indexfrac_h
_exptl_oxdiff_crystal_face_indexfrac_k
_exptl_oxdiff_crystal_face_indexfrac_l
_exptl_oxdiff_crystal_face_x
_exptl_oxdiff_crystal_face_y
_exptl_oxdiff_crystal_face_z
0.1521 -3.3513 -5.1864 0.2323 0.9676 0.0986
0.3574 -3.4691 4.5957 0.0716 0.2969 0.9522
0.2341 -0.7687 8.7370 -0.1149 -0.4802 0.8696
-0.3206 2.2624 -7.3570 0.0272 0.1148 -0.9930
-9.9393 0.8640 1.8076 0.9024 -0.2167 -0.3724
9.9104 -0.8838 -1.7446 -0.8995 0.2160 0.3797
3.1700 2.6038 5.0347 -0.5175 -0.8447 0.1369
-8.9848 -1.0003 -2.0031 0.9603 0.3811 -0.3618
0.9891 -0.0003 -8.9902 0.0378 0.6282 -0.7214
